data_8107535
loop_
_publ_author_name
'Wei, Pan-Pan'
'Meng, Qing-Guo'
'Wang, Bao-Gang'
'Hou, Gui-Ge'
'Song, Ya-Bin'

_publ_section_title
;
 Crystal structure of
 (E)-7-fluoro-2-(4-fluorobenzylidene)-3,4-dihydronaphthalen-1(2H)-one,
 C17H12F2O
;
_journal_issue 4
_journal_name_full 'Zeitschrift f\"ur Kristallographie - New Crystal Structures'
_journal_page_first 701
_journal_page_last 703
_journal_paper_doi 10.1515/ncrs-2023-0159
_journal_volume 238
_journal_year 2023
_chemical_formula_moiety 'C17 H12 F2 O'
_chemical_formula_sum 'C17 H12 F2 O'
_chemical_formula_weight 270.27
_space_group_crystal_system triclinic
_space_group_IT_number 2
_space_group_name_Hall '-P 1'
_space_group_name_H-M_alt 'P -1'
_atom_sites_solution_hydrogens geom
_cell_angle_alpha 94.467(16)
_cell_angle_beta 96.737(14)
_cell_angle_gamma 103.162(16)
_cell_formula_units_Z 2
_cell_length_a 7.9570(14)
_cell_length_b 8.9872(19)
_cell_length_c 9.3974(16)
_cell_measurement_reflns_used 1305
_cell_measurement_temperature 293(2)
_cell_measurement_theta_max 26.8960
_cell_measurement_theta_min 4.7790
_cell_volume 646.0(2)
_computing_cell_refinement 'CrysAlisPro 1.171.38.43f (Rigaku OD, 2017)'
_computing_data_collection 'CrysAlisPro 1.171.38.43f (Rigaku OD, 2017)'
_computing_data_reduction 'CrysAlisPro 1.171.38.43f (Rigaku OD, 2017)'
_computing_molecular_graphics 'Bruker SHELXTL'
_computing_publication_material 'Bruker SHELXTL'
_computing_structure_refinement 'SHELXL-2017/1 (Sheldrick, 2015)'
_computing_structure_solution 'SHELXL-2017/1 (Sheldrick, 2015)'
_diffrn_ambient_temperature 293(2)
_diffrn_measured_fraction_theta_full 0.996
_diffrn_measured_fraction_theta_max 0.996
_diffrn_measurement_device_type 'Xcalibur, Atlas, Gemini ultra'
_diffrn_measurement_method 'CCD plate'
_diffrn_radiation_type MoK\a
_diffrn_radiation_wavelength 0.71073
_diffrn_reflns_av_R_equivalents 0.0160
_diffrn_reflns_av_unetI/netI 0.0303
_diffrn_reflns_Laue_measured_fraction_full 0.996
_diffrn_reflns_Laue_measured_fraction_max 0.996
_diffrn_reflns_limit_h_max 9
_diffrn_reflns_limit_h_min -9
_diffrn_reflns_limit_k_max 9
_diffrn_reflns_limit_k_min -10
_diffrn_reflns_limit_l_max 11
_diffrn_reflns_limit_l_min -9
_diffrn_reflns_number 4428
_diffrn_reflns_point_group_measured_fraction_full 0.996
_diffrn_reflns_point_group_measured_fraction_max 0.996
_diffrn_reflns_theta_full 25.242
_diffrn_reflns_theta_max 25.499
_diffrn_reflns_theta_min 3.674
_diffrn_source 'fine-focus sealed X-ray tube'
_exptl_absorpt_coefficient_mu 0.105
_exptl_absorpt_correction_T_max 1.00000
_exptl_absorpt_correction_T_min 0.87943
_exptl_absorpt_correction_type multi-scan
_exptl_absorpt_process_details
;
CrysAlisPro 1.171.39.46e (Rigaku Oxford Diffraction, 2018)
Empirical absorption correction using spherical harmonics,
 implemented in SCALE3 ABSPACK scaling algorithm.
;
_exptl_crystal_colour yellow
_exptl_crystal_density_diffrn 1.389
_exptl_crystal_description block
_exptl_crystal_F_000 280
_exptl_crystal_size_max 0.140
_exptl_crystal_size_mid 0.120
_exptl_crystal_size_min 0.100
_refine_diff_density_max 0.122
_refine_diff_density_min -0.169
_refine_diff_density_rms 0.030
_refine_ls_extinction_coef .
_refine_ls_extinction_method none
_refine_ls_goodness_of_fit_ref 1.025
_refine_ls_hydrogen_treatment constr
_refine_ls_matrix_type full
_refine_ls_number_parameters 181
_refine_ls_number_reflns 2400
_refine_ls_number_restraints 0
_refine_ls_restrained_S_all 1.025
_refine_ls_R_factor_all 0.0670
_refine_ls_R_factor_gt 0.0417
_refine_ls_shift/su_max 0.001
_refine_ls_shift/su_mean 0.000
_refine_ls_structure_factor_coef Fsqd
_refine_ls_weighting_details 'w=1/[\s^2^(Fo^2^)+(0.0482P)^2^+0.0552P] where P=(Fo^2^+2Fc^2^)/3'
_refine_ls_weighting_scheme calc
_refine_ls_wR_factor_gt 0.0954
_refine_ls_wR_factor_ref 0.1112
_reflns_Friedel_coverage 0.000
_reflns_Friedel_fraction_full .
_reflns_Friedel_fraction_max .
_reflns_number_gt 1652
_reflns_number_total 2400
_reflns_threshold_expression 'I > 2\s(I)'
_cod_data_source_file suppl_j_ncrs-2023-0159_suppl_001.cif
_cod_data_source_block xf-1-15
_cod_database_code 8107535
_shelx_space_group_comment
;
The symmetry employed for this shelxl refinement is uniquely defined
by the following loop, which should always be used as a source of
symmetry information in preference to the above space-group names.
They are only intended as comments.
;
_shelx_estimated_absorpt_t_min 0.985
_shelx_estimated_absorpt_t_max 0.990

loop_
_space_group_symop_operation_xyz
'x, y, z'
'-x, -y, -z'

loop_
_atom_site_label
_atom_site_type_symbol
_atom_site_fract_x
_atom_site_fract_y
_atom_site_fract_z
_atom_site_U_iso_or_equiv
_atom_site_adp_type
_atom_site_occupancy
_atom_site_site_symmetry_order
_atom_site_calc_flag
_atom_site_refinement_flags_posn
_atom_site_refinement_flags_adp
_atom_site_refinement_flags_occupancy
_atom_site_disorder_assembly
_atom_site_disorder_group
C1 C 0.2897(2) 0.86379(17) 1.08772(17) 0.0506(4) Uani 1 1 d . . . . .
C2 C 0.2123(2) 0.74985(17) 0.95954(17) 0.0495(4) Uani 1 1 d . . . . .
C3 C 0.3155(2) 0.63419(18) 0.92180(19) 0.0572(4) Uani 1 1 d . . . . .
H3A H 0.271923 0.584786 0.824813 0.069 Uiso 1 1 calc R U . . .
H3B H 0.300575 0.555561 0.987450 0.069 Uiso 1 1 calc R U . . .
C4 C 0.5082(2) 0.71159(19) 0.93126(18) 0.0578(4) Uani 1 1 d . . . . .
H4A H 0.572539 0.634308 0.912205 0.069 Uiso 1 1 calc R U . . .
H4B H 0.524186 0.782153 0.858237 0.069 Uiso 1 1 calc R U . . .
C5 C 0.7488(2) 0.80928(19) 1.1405(2) 0.0606(5) Uani 1 1 d . . . . .
H5 H 0.821014 0.761959 1.091607 0.073 Uiso 1 1 calc R U . . .
C6 C 0.8127(2) 0.8891(2) 1.2743(2) 0.0641(5) Uani 1 1 d . . . . .
H6 H 0.926527 0.896022 1.315988 0.077 Uiso 1 1 calc R U . . .
C7 C 0.7039(2) 0.95811(19) 1.34421(19) 0.0605(5) Uani 1 1 d . . . . .
C8 C 0.5368(2) 0.95247(18) 1.28701(18) 0.0554(4) Uani 1 1 d . . . . .
H8 H 0.467020 1.001660 1.336998 0.066 Uiso 1 1 calc R U . . .
C9 C 0.47278(19) 0.87084(16) 1.15122(17) 0.0481(4) Uani 1 1 d . . . . .
C10 C 0.5789(2) 0.79775(17) 1.07690(17) 0.0510(4) Uani 1 1 d . . . . .
C11 C 0.0605(2) 0.75926(18) 0.88763(17) 0.0532(4) Uani 1 1 d . . . . .
H11 H 0.018322 0.843308 0.917254 0.064 Uiso 1 1 calc R U . . .
C12 C -0.0481(2) 0.65289(18) 0.76740(17) 0.0531(4) Uani 1 1 d . . . . .
C13 C -0.1454(2) 0.7082(2) 0.6616(2) 0.0706(5) Uani 1 1 d . . . . .
H13 H -0.142088 0.812596 0.667829 0.085 Uiso 1 1 calc R U . . .
C14 C -0.2477(3) 0.6113(3) 0.5467(2) 0.0832(6) Uani 1 1 d . . . . .
H14 H -0.310795 0.649882 0.474736 0.100 Uiso 1 1 calc R U . . .
C15 C -0.2541(3) 0.4580(2) 0.5411(2) 0.0737(6) Uani 1 1 d . . . . .
C16 C -0.1665(2) 0.3968(2) 0.6456(2) 0.0725(5) Uani 1 1 d . . . . .
H16 H -0.175645 0.291410 0.640775 0.087 Uiso 1 1 calc R U . . .
C17 C -0.0640(2) 0.49485(19) 0.7584(2) 0.0648(5) Uani 1 1 d . . . . .
H17 H -0.003718 0.454490 0.830773 0.078 Uiso 1 1 calc R U . . .
F1 F 0.76687(14) 1.03479(13) 1.47806(12) 0.0861(4) Uani 1 1 d . . . . .
F2 F -0.35490(17) 0.36137(16) 0.42858(13) 0.1097(5) Uani 1 1 d . . . . .
O1 O 0.20658(15) 0.94673(14) 1.14246(13) 0.0678(4) Uani 1 1 d . . . . .

loop_
_atom_site_aniso_label
_atom_site_aniso_U_11
_atom_site_aniso_U_22
_atom_site_aniso_U_33
_atom_site_aniso_U_23
_atom_site_aniso_U_13
_atom_site_aniso_U_12
C1 0.0561(9) 0.0507(9) 0.0511(10) 0.0098(7) 0.0156(8) 0.0199(8)
C2 0.0552(9) 0.0480(8) 0.0506(10) 0.0108(7) 0.0140(8) 0.0181(7)
C3 0.0668(10) 0.0510(9) 0.0571(11) 0.0035(7) 0.0077(8) 0.0218(8)
C4 0.0653(10) 0.0594(9) 0.0586(11) 0.0078(8) 0.0171(8) 0.0305(8)
C5 0.0566(10) 0.0641(10) 0.0691(12) 0.0128(9) 0.0197(9) 0.0235(9)
C6 0.0513(10) 0.0689(11) 0.0738(13) 0.0162(9) 0.0062(9) 0.0165(9)
C7 0.0624(11) 0.0638(10) 0.0541(11) 0.0073(8) 0.0037(9) 0.0141(9)
C8 0.0582(10) 0.0584(10) 0.0552(11) 0.0086(8) 0.0147(8) 0.0215(8)
C9 0.0525(9) 0.0482(8) 0.0488(9) 0.0117(7) 0.0133(7) 0.0172(7)
C10 0.0550(9) 0.0493(9) 0.0549(10) 0.0152(7) 0.0158(8) 0.0180(7)
C11 0.0581(10) 0.0532(9) 0.0539(10) 0.0113(7) 0.0159(8) 0.0190(8)
C12 0.0506(9) 0.0594(10) 0.0524(10) 0.0128(8) 0.0116(8) 0.0153(8)
C13 0.0635(11) 0.0673(11) 0.0808(14) 0.0198(10) 0.0001(10) 0.0163(9)
C14 0.0704(13) 0.1002(16) 0.0735(14) 0.0267(12) -0.0082(11) 0.0125(12)
C15 0.0656(11) 0.0871(14) 0.0574(12) 0.0017(11) 0.0039(10) -0.0003(11)
C16 0.0723(12) 0.0648(11) 0.0736(13) 0.0047(10) 0.0064(10) 0.0053(10)
C17 0.0688(11) 0.0615(11) 0.0627(11) 0.0130(9) 0.0037(9) 0.0132(9)
F1 0.0806(7) 0.1037(8) 0.0673(7) -0.0092(6) -0.0083(6) 0.0237(6)
F2 0.0994(9) 0.1269(11) 0.0779(8) -0.0105(7) -0.0133(7) -0.0037(8)
O1 0.0643(7) 0.0773(8) 0.0678(8) -0.0068(6) 0.0103(6) 0.0337(6)

loop_
_atom_type_symbol
_atom_type_description
_atom_type_scat_dispersion_real
_atom_type_scat_dispersion_imag
_atom_type_scat_source
C C 0.0033 0.0016 'International Tables Vol C Tables 4.2.6.8 and 6.1.1.4'
F F 0.0171 0.0103 'International Tables Vol C Tables 4.2.6.8 and 6.1.1.4'
O O 0.0106 0.0060 'International Tables Vol C Tables 4.2.6.8 and 6.1.1.4'
H H 0.0000 0.0000 'International Tables Vol C Tables 4.2.6.8 and 6.1.1.4'

loop_
_geom_angle_atom_site_label_1
_geom_angle_atom_site_label_2
_geom_angle_atom_site_label_3
_geom_angle
_geom_angle_site_symmetry_1
_geom_angle_site_symmetry_3
O1 C1 C2 122.06(15) . .
O1 C1 C9 120.38(14) . .
C2 C1 C9 117.53(14) . .
C11 C2 C1 117.99(14) . .
C11 C2 C3 125.76(15) . .
C1 C2 C3 116.25(14) . .
C2 C3 C4 110.88(13) . .
C2 C3 H3A 109.5 . .
C4 C3 H3A 109.5 . .
C2 C3 H3B 109.5 . .
C4 C3 H3B 109.5 . .
H3A C3 H3B 108.1 . .
C10 C4 C3 111.42(13) . .
C10 C4 H4A 109.3 . .
C3 C4 H4A 109.3 . .
C10 C4 H4B 109.3 . .
C3 C4 H4B 109.3 . .
H4A C4 H4B 108.0 . .
C6 C5 C10 121.55(16) . .
C6 C5 H5 119.2 . .
C10 C5 H5 119.2 . .
C7 C6 C5 118.17(17) . .
C7 C6 H6 120.9 . .
C5 C6 H6 120.9 . .
C8 C7 F1 118.92(16) . .
C8 C7 C6 123.10(17) . .
F1 C7 C6 117.97(16) . .
C7 C8 C9 118.35(16) . .
C7 C8 H8 120.8 . .
C9 C8 H8 120.8 . .
C10 C9 C8 120.34(15) . .
C10 C9 C1 120.91(14) . .
C8 C9 C1 118.75(14) . .
C5 C10 C9 118.48(15) . .
C5 C10 C4 122.01(15) . .
C9 C10 C4 119.50(15) . .
C2 C11 C12 127.91(15) . .
C2 C11 H11 116.0 . .
C12 C11 H11 116.0 . .
C13 C12 C17 117.55(16) . .
C13 C12 C11 119.91(16) . .
C17 C12 C11 122.47(16) . .
C12 C13 C14 121.31(18) . .
C12 C13 H13 119.3 . .
C14 C13 H13 119.3 . .
C15 C14 C13 118.5(2) . .
C15 C14 H14 120.7 . .
C13 C14 H14 120.7 . .
C16 C15 F2 118.40(19) . .
C16 C15 C14 122.52(18) . .
F2 C15 C14 119.1(2) . .
C15 C16 C17 118.20(18) . .
C15 C16 H16 120.9 . .
C17 C16 H16 120.9 . .
C16 C17 C12 121.81(18) . .
C16 C17 H17 119.1 . .
C12 C17 H17 119.1 . .

loop_
_geom_bond_atom_site_label_1
_geom_bond_atom_site_label_2
_geom_bond_distance
_geom_bond_site_symmetry_2
C1 O1 1.2256(17) .
C1 C2 1.492(2) .
C1 C9 1.493(2) .
C2 C11 1.337(2) .
C2 C3 1.510(2) .
C3 C4 1.521(2) .
C3 H3A 0.9700 .
C3 H3B 0.9700 .
C4 C10 1.498(2) .
C4 H4A 0.9700 .
C4 H4B 0.9700 .
C5 C6 1.377(2) .
C5 C10 1.390(2) .
C5 H5 0.9300 .
C6 C7 1.371(2) .
C6 H6 0.9300 .
C7 C8 1.363(2) .
C7 F1 1.3667(19) .
C8 C9 1.399(2) .
C8 H8 0.9300 .
C9 C10 1.397(2) .
C11 C12 1.471(2) .
C11 H11 0.9300 .
C12 C13 1.381(2) .
C12 C17 1.392(2) .
C13 C14 1.383(3) .
C13 H13 0.9300 .
C14 C15 1.364(3) .
C14 H14 0.9300 .
C15 C16 1.361(3) .
C15 F2 1.363(2) .
C16 C17 1.375(2) .
C16 H16 0.9300 .
C17 H17 0.9300 .

loop_
_geom_hbond_atom_site_label_D
_geom_hbond_atom_site_label_H
_geom_hbond_atom_site_label_A
_geom_hbond_distance_DH
_geom_hbond_distance_HA
_geom_hbond_distance_DA
_geom_hbond_angle_DHA
_geom_hbond_site_symmetry_A
_geom_hbond_publ_flag
C16 H16 F1 0.93 2.58 3.400(2) 146.9 1_444 yes

loop_
_geom_torsion_atom_site_label_1
_geom_torsion_atom_site_label_2
_geom_torsion_atom_site_label_3
_geom_torsion_atom_site_label_4
_geom_torsion
_geom_torsion_site_symmetry_1
_geom_torsion_site_symmetry_2
_geom_torsion_site_symmetry_3
_geom_torsion_site_symmetry_4
O1 C1 C2 C11 12.6(2) . . . .
C9 C1 C2 C11 -169.24(14) . . . .
O1 C1 C2 C3 -168.12(14) . . . .
C9 C1 C2 C3 10.1(2) . . . .
C11 C2 C3 C4 135.39(17) . . . .
C1 C2 C3 C4 -43.89(19) . . . .
C2 C3 C4 C10 55.66(18) . . . .
C10 C5 C6 C7 -0.1(3) . . . .
C5 C6 C7 C8 -0.6(3) . . . .
C5 C6 C7 F1 178.80(15) . . . .
F1 C7 C8 C9 -178.66(14) . . . .
C6 C7 C8 C9 0.8(3) . . . .
C7 C8 C9 C10 -0.2(2) . . . .
C7 C8 C9 C1 179.91(14) . . . .
O1 C1 C9 C10 -168.74(14) . . . .
C2 C1 C9 C10 13.0(2) . . . .
O1 C1 C9 C8 11.2(2) . . . .
C2 C1 C9 C8 -167.08(14) . . . .
C6 C5 C10 C9 0.6(2) . . . .
C6 C5 C10 C4 179.82(15) . . . .
C8 C9 C10 C5 -0.5(2) . . . .
C1 C9 C10 C5 179.41(14) . . . .
C8 C9 C10 C4 -179.69(14) . . . .
C1 C9 C10 C4 0.2(2) . . . .
C3 C4 C10 C5 145.94(16) . . . .
C3 C4 C10 C9 -34.9(2) . . . .
C1 C2 C11 C12 -174.00(14) . . . .
C3 C2 C11 C12 6.7(3) . . . .
C2 C11 C12 C13 -147.61(17) . . . .
C2 C11 C12 C17 35.5(3) . . . .
C17 C12 C13 C14 -3.5(3) . . . .
C11 C12 C13 C14 179.52(16) . . . .
C12 C13 C14 C15 1.5(3) . . . .
C13 C14 C15 C16 1.3(3) . . . .
C13 C14 C15 F2 179.79(17) . . . .
F2 C15 C16 C17 179.59(15) . . . .
C14 C15 C16 C17 -1.9(3) . . . .
C15 C16 C17 C12 -0.2(3) . . . .
C13 C12 C17 C16 2.8(3) . . . .
C11 C12 C17 C16 179.77(16) . . . .
